data_7155623
loop_
_publ_author_name
'Chauhan, Dinesh Pratapsinh'
'Varma, Sreejith Jayasree J.'
'Gudem, Mahesh'
'Panigrahi, Nihar'
'Singh, Khushboo'
'Hazra, Anirban'
'Talukdar, Pinaki'

_publ_section_title
;
 Intramolecular cascade rearrangements of enynamine derived ketenimines:
 Access to acyclic and cyclic amidines
;
_journal_name_full 'Org. Biomol. Chem.'
_journal_paper_doi 10.1039/C7OB00499K
_journal_year 2017
_chemical_formula_sum 'C25 H28 N2 O2 S'
_chemical_formula_weight 420.57
_space_group_crystal_system triclinic
_space_group_IT_number 2
_space_group_name_Hall '-P 1'
_space_group_name_H-M_alt 'P -1'
_symmetry_space_group_name_Hall '-P 1'
_symmetry_space_group_name_H-M 'P -1'
_atom_sites_solution_hydrogens geom
_audit_creation_method SHELXL-2014/7
_audit_update_record
;
2017-01-04 deposited with the CCDC.
2017-05-09 downloaded from the CCDC.
;
_cell_angle_alpha 91.995(2)
_cell_angle_beta 100.164(2)
_cell_angle_gamma 103.818(2)
_cell_formula_units_Z 2
_cell_length_a 9.0423(4)
_cell_length_b 10.9846(5)
_cell_length_c 11.4374(5)
_cell_measurement_reflns_used 5346
_cell_measurement_temperature 0(2)
_cell_measurement_theta_max 66.64
_cell_measurement_theta_min 3.94
_cell_volume 1082.32(8)
_computing_structure_refinement 'SHELXL-2014/7 (Sheldrick, 2014)'
_diffrn_ambient_temperature 0(2)
_diffrn_measured_fraction_theta_full 0.977
_diffrn_measured_fraction_theta_max 0.977
_diffrn_measurement_device_type 'Bruker APEX-II CCD'
_diffrn_radiation_type CuK\a
_diffrn_radiation_wavelength 1.54178
_diffrn_reflns_av_R_equivalents 0.0254
_diffrn_reflns_av_unetI/netI 0.0320
_diffrn_reflns_Laue_measured_fraction_full 0.977
_diffrn_reflns_Laue_measured_fraction_max 0.977
_diffrn_reflns_limit_h_max 8
_diffrn_reflns_limit_h_min -10
_diffrn_reflns_limit_k_max 13
_diffrn_reflns_limit_k_min -13
_diffrn_reflns_limit_l_max 13
_diffrn_reflns_limit_l_min -13
_diffrn_reflns_number 8009
_diffrn_reflns_point_group_measured_fraction_full 0.977
_diffrn_reflns_point_group_measured_fraction_max 0.977
_diffrn_reflns_theta_full 66.670
_diffrn_reflns_theta_max 66.670
_diffrn_reflns_theta_min 3.939
_exptl_absorpt_coefficient_mu 2.348
_exptl_crystal_density_diffrn 1.180
_exptl_crystal_description block
_exptl_crystal_F_000 404
_refine_diff_density_max 0.879
_refine_diff_density_min -0.558
_refine_diff_density_rms 0.062
_refine_ls_extinction_method none
_refine_ls_goodness_of_fit_ref 1.689
_refine_ls_hydrogen_treatment constr
_refine_ls_matrix_type full
_refine_ls_number_parameters 272
_refine_ls_number_reflns 3743
_refine_ls_number_restraints 0
_refine_ls_restrained_S_all 1.689
_refine_ls_R_factor_all 0.0619
_refine_ls_R_factor_gt 0.0570
_refine_ls_shift/su_max 0.026
_refine_ls_shift/su_mean 0.001
_refine_ls_structure_factor_coef Fsqd
_refine_ls_weighting_details 'w=1/[\s^2^(Fo^2^)+(0.1000P)^2^] where P=(Fo^2^+2Fc^2^)/3'
_refine_ls_weighting_scheme calc
_refine_ls_wR_factor_gt 0.1948
_refine_ls_wR_factor_ref 0.2017
_reflns_Friedel_coverage 0.000
_reflns_number_gt 3367
_reflns_number_total 3743
_reflns_threshold_expression 'I > 2\s(I)'
_cod_depositor_comments
;

2018-01-27
Z value and formula fixed to values more according to usual
chemical conventions.                 miguel
;
_cod_original_formula_sum 'C10 H10 N O S'
_cod_original_formula_weight 192.25
_cod_original_formula_units_Z 4
_cod_data_source_file c7ob00499k3.cif
_cod_data_source_block 28
_cod_database_code 7155623
_shelx_shelxl_version_number 2014/7
_shelx_space_group_comment
;
The symmetry employed for this shelxl refinement is uniquely defined
by the following loop, which should always be used as a source of
symmetry information in preference to the above space-group names.
They are only intended as comments.
;

loop_
_space_group_symop_operation_xyz
'x, y, z'
'-x, -y, -z'

loop_
_atom_site_label
_atom_site_type_symbol
_atom_site_fract_x
_atom_site_fract_y
_atom_site_fract_z
_atom_site_U_iso_or_equiv
_atom_site_adp_type
_atom_site_occupancy
_atom_site_site_symmetry_order
_atom_site_calc_flag
_atom_site_refinement_flags_posn
_atom_site_refinement_flags_adp
S1 S 0.12064(6) 0.40306(5) 0.30855(5) 0.0296(2) Uani 1 1 d . .
O002 O 0.0628(2) 0.39399(18) 0.41841(15) 0.0391(5) Uani 1 1 d . .
O003 O 0.0488(2) 0.30087(16) 0.21819(15) 0.0396(5) Uani 1 1 d . .
N004 N 0.5428(2) 0.39493(18) 0.38342(18) 0.0308(5) Uani 1 1 d . .
N005 N 0.3067(2) 0.43424(19) 0.33025(17) 0.0312(5) Uani 1 1 d . .
C006 C 0.0319(3) 0.6257(2) 0.3069(2) 0.0343(5) Uani 1 1 d . .
H006 H 0.0075 0.6098 0.3832 0.041 Uiso 1 1 calc R U
C007 C 0.0925(2) 0.5427(2) 0.2471(2) 0.0291(5) Uani 1 1 d . .
C008 C 0.3891(3) 0.3567(2) 0.37322(19) 0.0291(5) Uani 1 1 d . .
C009 C 0.3230(3) 0.2245(2) 0.4049(2) 0.0354(6) Uani 1 1 d . .
H009 H 0.2205 0.2223 0.4274 0.043 Uiso 1 1 calc R U
C00A C 0.4268(3) 0.1916(2) 0.5122(2) 0.0340(6) Uani 1 1 d . .
C00B C 0.0431(3) 0.7586(2) 0.1420(2) 0.0386(6) Uani 1 1 d . .
C00C C 0.3535(3) 0.1115(2) 0.5980(2) 0.0362(6) Uani 1 1 d . .
C00D C 0.0076(3) 0.7323(3) 0.2533(2) 0.0395(6) Uani 1 1 d . .
H00D H -0.0345 0.7891 0.2937 0.047 Uiso 1 1 calc R U
C00E C 0.6502(3) 0.3257(2) 0.4437(2) 0.0379(6) Uani 1 1 d . .
H00A H 0.7432 0.3866 0.4895 0.046 Uiso 1 1 calc R U
H00B H 0.6842 0.2779 0.3830 0.046 Uiso 1 1 calc R U
C00F C 0.5797(3) 0.2370(2) 0.5259(2) 0.0372(6) Uani 1 1 d . .
H00F H 0.6456 0.2121 0.5898 0.045 Uiso 1 1 calc R U
C00G C 0.1289(3) 0.5663(3) 0.1359(2) 0.0381(6) Uani 1 1 d . .
H00G H 0.1708 0.5094 0.0955 0.046 Uiso 1 1 calc R U
C00H C 0.1038(3) 0.6731(3) 0.0844(2) 0.0427(6) Uani 1 1 d . .
H00H H 0.1284 0.6888 0.0080 0.051 Uiso 1 1 calc R U
C00I C 0.6121(3) 0.5127(2) 0.3342(2) 0.0369(6) Uani 1 1 d . .
H00C H 0.7245 0.5373 0.3684 0.044 Uiso 1 1 calc R U
H00E H 0.5663 0.5794 0.3613 0.044 Uiso 1 1 calc R U
C00J C 0.4165(4) 0.1320(3) 0.7205(3) 0.0498(7) Uani 1 1 d . .
H00J H 0.5063 0.1983 0.7484 0.060 Uiso 1 1 calc R U
C00K C 0.2213(3) 0.0130(3) 0.5619(3) 0.0460(7) Uani 1 1 d . .
H00K H 0.1744 -0.0021 0.4798 0.055 Uiso 1 1 calc R U
C00L C 0.2204(4) -0.0417(3) 0.7620(3) 0.0548(8) Uani 1 1 d . .
H00L H 0.1755 -0.0943 0.8172 0.066 Uiso 1 1 calc R U
C00M C 0.1576(3) -0.0627(3) 0.6429(3) 0.0523(8) Uani 1 1 d . .
H00M H 0.0690 -0.1304 0.6159 0.063 Uiso 1 1 calc R U
C00N C 0.5921(4) 0.5084(3) 0.2000(3) 0.0566(8) Uani 1 1 d . .
H00I H 0.6407 0.5929 0.1779 0.068 Uiso 1 1 calc R U
H00N H 0.4798 0.4902 0.1661 0.068 Uiso 1 1 calc R U
C00O C 0.0172(4) 0.8733(3) 0.0822(3) 0.0575(8) Uani 1 1 d . .
H00O H -0.0458 0.9134 0.1250 0.086 Uiso 1 1 calc R U
H00P H -0.0369 0.8489 -0.0004 0.086 Uiso 1 1 calc R U
H00Q H 0.1174 0.9326 0.0831 0.086 Uiso 1 1 calc R U
C00P C 0.3490(4) 0.0563(3) 0.8011(3) 0.0573(8) Uani 1 1 d . .
H00R H 0.3918 0.0721 0.8839 0.069 Uiso 1 1 calc R U
C00Q C 0.2928(4) 0.1313(3) 0.2926(3) 0.0561(8) Uani 1 1 d . .
H00S H 0.3081 0.0496 0.3190 0.067 Uiso 1 1 calc R U
H00T H 0.1828 0.1174 0.2531 0.067 Uiso 1 1 calc R U
C00R C 0.6593(4) 0.4129(5) 0.1418(4) 0.0830(14) Uani 1 1 d . .
H00U H 0.7311 0.3846 0.2046 0.100 Uiso 1 1 calc R U
H00V H 0.7218 0.4561 0.0856 0.100 Uiso 1 1 calc R U
C00S C 0.5421(5) 0.2953(4) 0.0739(4) 0.0781(12) Uani 1 1 d . .
H00W H 0.4888 0.3208 -0.0010 0.094 Uiso 1 1 calc R U
H00$ H 0.6005 0.2353 0.0517 0.094 Uiso 1 1 calc R U
C00T C 0.4262(8) 0.2308(4) 0.1369(4) 0.109(2) Uani 1 1 d . .
H00$ H 0.3342 0.2511 0.0983 0.131 Uiso 1 1 calc R U
C00U C 0.3860(8) 0.1688(5) 0.2077(6) 0.153(3) Uani 1 1 d . .
H00$ H 0.4493 0.1108 0.2124 0.183 Uiso 1 1 calc R U

loop_
_atom_site_aniso_label
_atom_site_aniso_U_11
_atom_site_aniso_U_22
_atom_site_aniso_U_33
_atom_site_aniso_U_23
_atom_site_aniso_U_13
_atom_site_aniso_U_12
S1 0.0258(4) 0.0336(4) 0.0303(4) 0.0091(2) 0.0079(2) 0.0061(2)
O002 0.0364(9) 0.0493(11) 0.0370(9) 0.0162(8) 0.0161(8) 0.0127(8)
O003 0.0366(10) 0.0361(9) 0.0409(10) 0.0038(7) 0.0020(8) 0.0030(8)
N004 0.0261(10) 0.0300(10) 0.0364(10) 0.0039(8) 0.0063(8) 0.0071(8)
N005 0.0269(10) 0.0341(11) 0.0345(10) 0.0076(8) 0.0082(8) 0.0087(8)
C006 0.0272(11) 0.0461(14) 0.0309(12) 0.0038(10) 0.0066(9) 0.0106(10)
C007 0.0235(11) 0.0347(12) 0.0298(11) 0.0069(9) 0.0052(9) 0.0080(9)
C008 0.0269(11) 0.0315(12) 0.0277(11) 0.0015(9) 0.0051(9) 0.0052(9)
C009 0.0306(12) 0.0307(12) 0.0418(13) 0.0057(10) 0.0021(10) 0.0045(10)
C00A 0.0318(12) 0.0267(12) 0.0435(13) 0.0040(10) 0.0035(10) 0.0093(10)
C00B 0.0396(13) 0.0371(13) 0.0372(13) 0.0059(10) -0.0008(11) 0.0111(11)
C00C 0.0357(13) 0.0282(12) 0.0479(14) 0.0093(10) 0.0075(11) 0.0137(10)
C00D 0.0380(13) 0.0418(14) 0.0401(14) -0.0031(11) 0.0042(11) 0.0157(11)
C00E 0.0270(12) 0.0404(14) 0.0475(14) 0.0065(11) 0.0064(11) 0.0105(10)
C00F 0.0316(12) 0.0364(13) 0.0448(14) 0.0072(10) 0.0021(11) 0.0137(10)
C00G 0.0455(14) 0.0450(14) 0.0315(12) 0.0090(10) 0.0130(11) 0.0211(12)
C00H 0.0536(16) 0.0464(15) 0.0341(13) 0.0128(11) 0.0155(12) 0.0177(13)
C00I 0.0306(12) 0.0349(13) 0.0442(14) 0.0072(10) 0.0099(10) 0.0033(10)
C00J 0.0606(18) 0.0374(14) 0.0498(16) 0.0079(12) 0.0108(14) 0.0085(13)
C00K 0.0362(13) 0.0401(14) 0.0603(17) 0.0123(12) 0.0058(12) 0.0082(12)
C00L 0.0603(19) 0.0467(17) 0.068(2) 0.0234(14) 0.0279(16) 0.0205(15)
C00M 0.0391(15) 0.0411(15) 0.079(2) 0.0181(14) 0.0166(15) 0.0086(12)
C00N 0.0546(18) 0.066(2) 0.0440(16) 0.0092(14) 0.0169(14) -0.0009(15)
C00O 0.077(2) 0.0433(17) 0.0533(17) 0.0117(13) 0.0020(15) 0.0232(16)
C00P 0.076(2) 0.0509(18) 0.0487(16) 0.0126(14) 0.0165(16) 0.0188(16)
C00Q 0.075(2) 0.0346(15) 0.0509(17) -0.0027(12) -0.0012(15) 0.0080(14)
C00R 0.055(2) 0.109(3) 0.078(3) -0.026(2) 0.0361(19) -0.005(2)
C00S 0.078(3) 0.091(3) 0.065(2) -0.020(2) 0.033(2) 0.010(2)
C00T 0.175(6) 0.067(3) 0.063(2) -0.024(2) 0.038(3) -0.023(3)
C00U 0.191(7) 0.096(4) 0.140(5) -0.078(4) 0.118(5) -0.075(4)

loop_
_atom_type_symbol
_atom_type_description
_atom_type_scat_dispersion_real
_atom_type_scat_dispersion_imag
_atom_type_scat_source
C C 0.0181 0.0091 'International Tables Vol C Tables 4.2.6.8 and 6.1.1.4'
H H 0.0000 0.0000 'International Tables Vol C Tables 4.2.6.8 and 6.1.1.4'
N N 0.0311 0.0180 'International Tables Vol C Tables 4.2.6.8 and 6.1.1.4'
O O 0.0492 0.0322 'International Tables Vol C Tables 4.2.6.8 and 6.1.1.4'
S S 0.3331 0.5567 'International Tables Vol C Tables 4.2.6.8 and 6.1.1.4'

loop_
_geom_angle_atom_site_label_1
_geom_angle_atom_site_label_2
_geom_angle_atom_site_label_3
_geom_angle
O003 S1 O002 115.87(11)
O003 S1 N005 112.11(11)
O002 S1 N005 112.44(10)
O003 S1 C007 107.37(11)
O002 S1 C007 108.20(11)
N005 S1 C007 99.31(10)
C008 N004 C00E 123.1(2)
C008 N004 C00I 120.0(2)
C00E N004 C00I 116.83(19)
C008 N005 S1 124.27(17)
C00D C006 C007 118.9(2)
C00D C006 H006 120.5
C007 C006 H006 120.5
C006 C007 C00G 120.6(2)
C006 C007 S1 121.10(18)
C00G C007 S1 118.31(18)
N005 C008 N004 117.3(2)
N005 C008 C009 125.1(2)
N004 C008 C009 117.5(2)
C008 C009 C00A 110.86(19)
C008 C009 C00Q 109.1(2)
C00A C009 C00Q 113.9(2)
C008 C009 H009 107.6
C00A C009 H009 107.6
C00Q C009 H009 107.6
C00F C00A C00C 122.7(2)
C00F C00A C009 118.7(2)
C00C C00A C009 118.5(2)
C00D C00B C00H 117.8(2)
C00D C00B C00O 122.7(3)
C00H C00B C00O 119.6(3)
C00J C00C C00K 117.3(3)
C00J C00C C00A 120.5(2)
C00K C00C C00A 122.2(2)
C006 C00D C00B 121.8(2)
C006 C00D H00D 119.1
C00B C00D H00D 119.1
N004 C00E C00F 112.77(19)
N004 C00E H00A 109.0
C00F C00E H00A 109.0
N004 C00E H00B 109.0
C00F C00E H00B 109.0
H00A C00E H00B 107.8
C00A C00F C00E 121.8(2)
C00A C00F H00F 119.1
C00E C00F H00F 119.1
C00H C00G C007 119.5(2)
C00H C00G H00G 120.3
C007 C00G H00G 120.3
C00G C00H C00B 121.4(2)
C00G C00H H00H 119.3
C00B C00H H00H 119.3
N004 C00I C00N 115.9(2)
N004 C00I H00C 108.3
C00N C00I H00C 108.3
N004 C00I H00E 108.3
C00N C00I H00E 108.3
H00C C00I H00E 107.4
C00P C00J C00C 120.7(3)
C00P C00J H00J 119.6
C00C C00J H00J 119.6
C00M C00K C00C 121.2(3)
C00M C00K H00K 119.4
C00C C00K H00K 119.4
C00M C00L C00P 119.6(3)
C00M C00L H00L 120.2
C00P C00L H00L 120.2
C00L C00M C00K 120.8(3)
C00L C00M H00M 119.6
C00K C00M H00M 119.6
C00I C00N C00R 116.0(3)
C00I C00N H00I 108.3
C00R C00N H00I 108.3
C00I C00N H00N 108.3
C00R C00N H00N 108.3
H00I C00N H00N 107.4
C00B C00O H00O 109.5
C00B C00O H00P 109.5
H00O C00O H00P 109.5
C00B C00O H00Q 109.5
H00O C00O H00Q 109.5
H00P C00O H00Q 109.5
C00J C00P C00L 120.4(3)
C00J C00P H00R 119.8
C00L C00P H00R 119.8
C00U C00Q C009 115.9(3)
C00U C00Q H00S 108.3
C009 C00Q H00S 108.3
C00U C00Q H00T 108.3
C009 C00Q H00T 108.3
H00S C00Q H00T 107.4
C00N C00R C00S 116.6(3)
C00N C00R H00U 108.1
C00S C00R H00U 108.1
C00N C00R H00V 108.1
C00S C00R H00V 108.1
H00U C00R H00V 107.3
C00T C00S C00R 115.8(3)
C00T C00S H00W 108.3
C00R C00S H00W 108.3
C00T C00S H00$ 108.3
C00R C00S H00$ 108.3
H00W C00S H00$ 107.4
C00U C00T C00S 153.2(9)
C00U C00T H00$ 103.4
C00S C00T H00$ 103.4
C00T C00U C00Q 153.4(9)
C00T C00U H00$ 103.3
C00Q C00U H00$ 103.3

loop_
_geom_bond_atom_site_label_1
_geom_bond_atom_site_label_2
_geom_bond_distance
S1 O003 1.4436(18)
S1 O002 1.4418(17)
S1 N005 1.6063(19)
S1 C007 1.763(2)
N004 C008 1.335(3)
N004 C00E 1.466(3)
N004 C00I 1.473(3)
N005 C008 1.314(3)
C006 C00D 1.386(4)
C006 C007 1.387(3)
C006 H006 0.9500
C007 C00G 1.387(3)
C008 C009 1.515(3)
C009 C00A 1.518(3)
C009 C00Q 1.558(4)
C009 H009 1.0000
C00A C00F 1.332(4)
C00A C00C 1.479(3)
C00B C00D 1.390(4)
C00B C00H 1.396(4)
C00B C00O 1.502(4)
C00C C00J 1.404(4)
C00C C00K 1.396(4)
C00D H00D 0.9500
C00E C00F 1.490(4)
C00E H00A 0.9900
C00E H00B 0.9900
C00F H00F 0.9500
C00G C00H 1.379(4)
C00G H00G 0.9500
C00H H00H 0.9500
C00I C00N 1.512(4)
C00I H00C 0.9900
C00I H00E 0.9900
C00J C00P 1.387(4)
C00J H00J 0.9500
C00K C00M 1.377(4)
C00K H00K 0.9500
C00L C00M 1.368(5)
C00L C00P 1.377(5)
C00L H00L 0.9500
C00M H00M 0.9500
C00N C00R 1.520(6)
C00N H00I 0.9900
C00N H00N 0.9900
C00O H00O 0.9800
C00O H00P 0.9800
C00O H00Q 0.9800
C00P H00R 0.9500
C00Q C00U 1.404(6)
C00Q H00S 0.9900
C00Q H00T 0.9900
C00R C00S 1.543(5)
C00R H00U 0.9900
C00R H00V 0.9900
C00S C00T 1.438(7)
C00S H00W 0.9900
C00S H00$ 0.9900
C00T C00U 1.129(7)
C00T H00$ 0.9500
C00U H00$ 0.9500
